data_7155870
loop_
_publ_author_name
'Wang, Huihong'
'Shi, Tao'
'Gao, Weiwei'
'Zhang, Hong-Hua'
'Wang, Yongqiang'
'Li, Junfang'
'Hou, Yong sheng'
'Chen, Jin-Hong'
'Peng, Xue'
'Wang, Zhen'

_publ_section_title
;
 Double 1, 4-additions of (Thio)salicylamides/Thiosalicylic Acids with
 Propiolate Derivatives: A Direct, General Synthesis of Diverse
 Heterocyclic Scaffolds
;
_journal_name_full 'Org. Biomol. Chem.'
_journal_paper_doi 10.1039/C7OB02101A
_journal_year 2017
_chemical_formula_moiety 'C17 H15 N O3 S'
_chemical_formula_sum 'C17 H15 N O3 S'
_chemical_formula_weight 313.36
_space_group_crystal_system monoclinic
_space_group_IT_number 14
_space_group_name_Hall '-P 2ybc'
_space_group_name_H-M_alt 'P 1 21/c 1'
_symmetry_space_group_name_Hall '-P 2ybc'
_symmetry_space_group_name_H-M 'P 1 21/c 1'
_atom_sites_solution_hydrogens geom
_atom_sites_solution_primary direct
_audit_creation_date 2016-11-09
_audit_creation_method
;
Olex2 1.2
(compiled 2016.09.09 svn.r3337 for OlexSys, GUI svn.r5227)
;
_audit_update_record
;
2017-08-04 deposited with the CCDC.
2017-09-11 downloaded from the CCDC.
;
_cell_angle_alpha 90
_cell_angle_beta 99.871(5)
_cell_angle_gamma 90
_cell_formula_units_Z 4
_cell_length_a 15.0717(8)
_cell_length_b 10.5131(5)
_cell_length_c 9.6899(5)
_cell_measurement_reflns_used 1355
_cell_measurement_temperature 293(2)
_cell_measurement_theta_max 27.1060
_cell_measurement_theta_min 4.1160
_cell_volume 1512.64(14)
_computing_cell_refinement
;
CrysAlisPro, Agilent Technologies,
Version 1.171.36.32 (release 02-08-2013 CrysAlis171 .NET)
(compiled Aug  2 2013,16:46:58)
;
_computing_data_collection
;
CrysAlisPro, Agilent Technologies,
Version 1.171.36.32 (release 02-08-2013 CrysAlis171 .NET)
(compiled Aug  2 2013,16:46:58)
;
_computing_data_reduction
;
CrysAlisPro, Agilent Technologies,
Version 1.171.36.32 (release 02-08-2013 CrysAlis171 .NET)
(compiled Aug  2 2013,16:46:58)
;
_computing_molecular_graphics 'Olex2 (Dolomanov et al., 2009)'
_computing_publication_material 'Olex2 (Dolomanov et al., 2009)'
_computing_structure_refinement 'ShelXL (Sheldrick, 2015)'
_computing_structure_solution 'ShelXS (Sheldrick, 2008)'
_diffrn_ambient_temperature 293(2)
_diffrn_detector_area_resol_mean 16.0733
_diffrn_measured_fraction_theta_full 0.998
_diffrn_measured_fraction_theta_max 0.998
_diffrn_measurement_details
;
#__ type_ start__ end____ width___ exp.time_
  1 omega  -19.00   26.00   1.5000    5.0000
omega____ theta____ kappa____ phi______ frames
    -      -19.3492  -99.0000   60.0000 30

#__ type_ start__ end____ width___ exp.time_
  2 omega   51.00  100.50   1.5000    5.0000
omega____ theta____ kappa____ phi______ frames
    -       22.6305  178.0000   60.0000 33

#__ type_ start__ end____ width___ exp.time_
  3 omega  -31.00   95.00   1.5000    5.0000
omega____ theta____ kappa____ phi______ frames
    -       22.6305    0.0000 -180.0000 84
;
_diffrn_measurement_device_type 'SuperNova, Dual, Cu at zero, Eos'
_diffrn_measurement_method '\w scans'
_diffrn_orient_matrix_UB_11 -0.0393870000
_diffrn_orient_matrix_UB_12 0.0342929000
_diffrn_orient_matrix_UB_13 -0.0285558000
_diffrn_orient_matrix_UB_21 0.0269084000
_diffrn_orient_matrix_UB_22 0.0519274000
_diffrn_orient_matrix_UB_23 -0.0147866000
_diffrn_orient_matrix_UB_31 0.0018173000
_diffrn_orient_matrix_UB_32 -0.0260985000
_diffrn_orient_matrix_UB_33 -0.0670095000
_diffrn_radiation_monochromator mirror
_diffrn_radiation_type MoK\a
_diffrn_radiation_wavelength 0.71073
_diffrn_reflns_av_R_equivalents 0.0328
_diffrn_reflns_av_unetI/netI 0.0610
_diffrn_reflns_Laue_measured_fraction_full 0.998
_diffrn_reflns_Laue_measured_fraction_max 0.998
_diffrn_reflns_limit_h_max 7
_diffrn_reflns_limit_h_min -18
_diffrn_reflns_limit_k_max 8
_diffrn_reflns_limit_k_min -12
_diffrn_reflns_limit_l_max 11
_diffrn_reflns_limit_l_min -11
_diffrn_reflns_number 5315
_diffrn_reflns_point_group_measured_fraction_full 0.998
_diffrn_reflns_point_group_measured_fraction_max 0.998
_diffrn_reflns_theta_full 25.500
_diffrn_reflns_theta_max 26.022
_diffrn_reflns_theta_min 3.359
_diffrn_source 'SuperNova (Mo) X-ray Source'
_exptl_absorpt_coefficient_mu 0.226
_exptl_absorpt_correction_T_max 1.00000
_exptl_absorpt_correction_T_min 0.86049
_exptl_absorpt_correction_type multi-scan
_exptl_absorpt_process_details
;
CrysAlisPro, Agilent Technologies,
Version 1.171.36.32 (release 02-08-2013 CrysAlis171 .NET)
(compiled Aug  2 2013,16:46:58)
Empirical absorption correction using spherical harmonics,
 implemented in SCALE3 ABSPACK scaling algorithm.
;
_exptl_crystal_colour 'clear light colourless'
_exptl_crystal_colour_lustre clear
_exptl_crystal_colour_modifier light
_exptl_crystal_colour_primary colourless
_exptl_crystal_density_diffrn 1.376
_exptl_crystal_description block
_exptl_crystal_F_000 656
_exptl_crystal_size_max 0.22
_exptl_crystal_size_mid 0.21
_exptl_crystal_size_min 0.14
_refine_diff_density_max 0.250
_refine_diff_density_min -0.301
_refine_diff_density_rms 0.054
_refine_ls_extinction_method none
_refine_ls_goodness_of_fit_ref 1.049
_refine_ls_hydrogen_treatment constr
_refine_ls_matrix_type full
_refine_ls_number_parameters 200
_refine_ls_number_reflns 2966
_refine_ls_number_restraints 0
_refine_ls_restrained_S_all 1.049
_refine_ls_R_factor_all 0.0696
_refine_ls_R_factor_gt 0.0476
_refine_ls_shift/su_max 0.000
_refine_ls_shift/su_mean 0.000
_refine_ls_structure_factor_coef Fsqd
_refine_ls_weighting_details 'w=1/[\s^2^(Fo^2^)+(0.0347P)^2^+0.3383P] where P=(Fo^2^+2Fc^2^)/3'
_refine_ls_weighting_scheme calc
_refine_ls_wR_factor_gt 0.0947
_refine_ls_wR_factor_ref 0.1097
_reflns_Friedel_coverage 0.000
_reflns_number_gt 2200
_reflns_number_total 2966
_reflns_threshold_expression 'I > 2\s(I)'
_cod_data_source_file c7ob02101a2.cif
_cod_data_source_block yutq_1102
_cod_original_cell_volume 1512.63(14)
_cod_database_code 7155870
_shelx_space_group_comment
;
The symmetry employed for this shelxl refinement is uniquely defined
by the following loop, which should always be used as a source of
symmetry information in preference to the above space-group names.
They are only intended as comments.
;
_reflns_odcompleteness_completeness 99.66
_reflns_odcompleteness_iscentric 1
_reflns_odcompleteness_theta 26.32
_olex2_refinement_description
;
1. Fixed Uiso
 At 1.2 times of:
  All C(H) groups, All C(H,H) groups
 At 1.5 times of:
  All C(H,H,H) groups
2.a Ternary CH refined with riding coordinates:
 C8(H8)
2.b Secondary CH2 refined with riding coordinates:
 C9(H9A,H9B)
2.c Aromatic/amide H refined with riding coordinates:
 C3(H3), C4(H4), C5(H5), C6(H6), C13(H13), C14(H14), C15(H15), C16(H16),
 C17(H17)
2.d Idealised Me refined as rotating group:
 C11(H11A,H11B,H11C)
;
_shelx_shelxl_version_number 2014/7
_olex2_date_sample_data_collection 2016-11-04
_olex2_submission_special_instructions 'No special instructions were received'

loop_
_space_group_symop_operation_xyz
'x, y, z'
'-x, y+1/2, -z+1/2'
'-x, -y, -z'
'x, -y-1/2, z-1/2'

loop_
_atom_site_label
_atom_site_type_symbol
_atom_site_fract_x
_atom_site_fract_y
_atom_site_fract_z
_atom_site_U_iso_or_equiv
_atom_site_adp_type
_atom_site_occupancy
_atom_site_site_symmetry_order
_atom_site_calc_flag
_atom_site_refinement_flags_posn
S1 S 0.37054(4) 0.67235(6) 0.04994(6) 0.02953(19) Uani 1 1 d .
O1 O 0.29118(10) 0.36525(15) -0.24421(16) 0.0284(4) Uani 1 1 d .
O2 O 0.17991(12) 0.87847(16) 0.02693(17) 0.0358(4) Uani 1 1 d .
O3 O 0.23383(11) 0.97387(16) -0.14785(15) 0.0328(4) Uani 1 1 d .
N1 N 0.24782(12) 0.51831(17) -0.10623(18) 0.0217(4) Uani 1 1 d .
C1 C 0.30688(15) 0.4676(2) -0.1832(2) 0.0211(5) Uani 1 1 d .
C2 C 0.39233(15) 0.5373(2) -0.1865(2) 0.0220(5) Uani 1 1 d .
C3 C 0.44117(15) 0.5045(2) -0.2908(2) 0.0281(6) Uani 1 1 d .
H3 H 0.4174 0.4457 -0.3590 0.034 Uiso 1 1 calc R
C4 C 0.52459(17) 0.5580(2) -0.2946(3) 0.0361(6) Uani 1 1 d .
H4 H 0.5565 0.5354 -0.3650 0.043 Uiso 1 1 calc R
C5 C 0.56036(17) 0.6451(2) -0.1936(3) 0.0399(7) Uani 1 1 d .
H5 H 0.6167 0.6804 -0.1953 0.048 Uiso 1 1 calc R
C6 C 0.51256(16) 0.6801(2) -0.0898(3) 0.0356(6) Uani 1 1 d .
H6 H 0.5370 0.7388 -0.0220 0.043 Uiso 1 1 calc R
C7 C 0.42810(16) 0.6278(2) -0.0864(2) 0.0260(5) Uani 1 1 d .
C8 C 0.25816(15) 0.6457(2) -0.0441(2) 0.0230(5) Uani 1 1 d .
H8 H 0.2179 0.6498 0.0252 0.028 Uiso 1 1 calc R
C9 C 0.22828(16) 0.7504(2) -0.1503(2) 0.0270(5) Uani 1 1 d .
H9A H 0.2743 0.7634 -0.2077 0.032 Uiso 1 1 calc R
H9B H 0.1734 0.7245 -0.2113 0.032 Uiso 1 1 calc R
C10 C 0.21206(15) 0.8730(2) -0.0788(2) 0.0250(5) Uani 1 1 d .
C11 C 0.2128(2) 1.0968(2) -0.0921(3) 0.0432(7) Uani 1 1 d .
H11A H 0.2358 1.1635 -0.1438 0.065 Uiso 1 1 calc GR
H11B H 0.2402 1.1024 0.0048 0.065 Uiso 1 1 calc GR
H11C H 0.1487 1.1056 -0.1004 0.065 Uiso 1 1 calc GR
C12 C 0.16467(15) 0.4539(2) -0.0998(2) 0.0231(5) Uani 1 1 d .
C13 C 0.09532(16) 0.4561(3) -0.2127(2) 0.0316(6) Uani 1 1 d .
H13 H 0.1026 0.4974 -0.2950 0.038 Uiso 1 1 calc R
C14 C 0.01466(18) 0.3965(3) -0.2028(3) 0.0411(7) Uani 1 1 d .
H14 H -0.0324 0.3981 -0.2787 0.049 Uiso 1 1 calc R
C15 C 0.00358(18) 0.3349(3) -0.0812(3) 0.0417(7) Uani 1 1 d .
H15 H -0.0506 0.2947 -0.0751 0.050 Uiso 1 1 calc R
C16 C 0.0733(2) 0.3332(3) 0.0309(3) 0.0426(7) Uani 1 1 d .
H16 H 0.0659 0.2926 0.1134 0.051 Uiso 1 1 calc R
C17 C 0.15442(18) 0.3919(2) 0.0216(2) 0.0330(6) Uani 1 1 d .
H17 H 0.2017 0.3893 0.0971 0.040 Uiso 1 1 calc R

loop_
_atom_site_aniso_label
_atom_site_aniso_U_11
_atom_site_aniso_U_22
_atom_site_aniso_U_33
_atom_site_aniso_U_23
_atom_site_aniso_U_13
_atom_site_aniso_U_12
S1 0.0293(3) 0.0288(4) 0.0279(3) -0.0045(3) -0.0025(2) -0.0026(3)
O1 0.0285(9) 0.0220(9) 0.0362(9) -0.0077(7) 0.0103(7) -0.0016(7)
O2 0.0498(12) 0.0260(10) 0.0367(9) -0.0003(8) 0.0220(9) 0.0032(9)
O3 0.0485(11) 0.0224(10) 0.0297(9) 0.0032(8) 0.0128(8) 0.0030(8)
N1 0.0211(10) 0.0165(10) 0.0288(10) -0.0044(8) 0.0077(8) -0.0038(8)
C1 0.0219(12) 0.0200(12) 0.0214(11) 0.0007(10) 0.0037(9) 0.0010(10)
C2 0.0212(12) 0.0154(12) 0.0286(12) 0.0061(10) 0.0022(9) 0.0020(10)
C3 0.0261(13) 0.0242(13) 0.0350(13) 0.0061(11) 0.0085(10) 0.0037(11)
C4 0.0307(15) 0.0319(16) 0.0497(16) 0.0130(13) 0.0178(12) 0.0074(12)
C5 0.0244(14) 0.0280(15) 0.0681(19) 0.0131(14) 0.0101(13) -0.0022(12)
C6 0.0286(14) 0.0248(14) 0.0516(16) 0.0027(13) 0.0019(12) -0.0049(12)
C7 0.0229(12) 0.0203(13) 0.0332(13) 0.0059(10) 0.0005(10) 0.0021(10)
C8 0.0249(12) 0.0211(13) 0.0229(11) -0.0056(10) 0.0041(9) -0.0018(10)
C9 0.0310(13) 0.0268(14) 0.0223(12) -0.0022(10) 0.0026(10) 0.0042(11)
C10 0.0246(12) 0.0241(13) 0.0254(12) 0.0014(10) 0.0018(10) 0.0009(11)
C11 0.071(2) 0.0207(15) 0.0379(15) -0.0005(12) 0.0087(14) 0.0010(14)
C12 0.0247(13) 0.0171(12) 0.0290(12) -0.0040(10) 0.0089(10) -0.0006(10)
C13 0.0286(14) 0.0344(15) 0.0314(13) -0.0013(11) 0.0041(10) -0.0048(12)
C14 0.0282(15) 0.0443(18) 0.0498(16) -0.0082(14) 0.0041(12) -0.0044(13)
C15 0.0319(15) 0.0350(17) 0.0637(18) -0.0155(14) 0.0238(14) -0.0136(13)
C16 0.0530(18) 0.0392(17) 0.0420(15) -0.0011(13) 0.0260(14) -0.0126(14)
C17 0.0379(15) 0.0313(15) 0.0308(13) -0.0006(11) 0.0090(11) -0.0069(12)

loop_
_atom_type_symbol
_atom_type_description
_atom_type_scat_dispersion_real
_atom_type_scat_dispersion_imag
_atom_type_scat_source
C C 0.0033 0.0016 'International Tables Vol C Tables 4.2.6.8 and 6.1.1.4'
H H 0.0000 0.0000 'International Tables Vol C Tables 4.2.6.8 and 6.1.1.4'
N N 0.0061 0.0033 'International Tables Vol C Tables 4.2.6.8 and 6.1.1.4'
O O 0.0106 0.0060 'International Tables Vol C Tables 4.2.6.8 and 6.1.1.4'
S S 0.1246 0.1234 'International Tables Vol C Tables 4.2.6.8 and 6.1.1.4'

loop_
_geom_angle_atom_site_label_1
_geom_angle_atom_site_label_2
_geom_angle_atom_site_label_3
_geom_angle
C7 S1 C8 96.91(10)
C10 O3 C11 115.76(18)
C1 N1 C8 123.26(18)
C1 N1 C12 119.73(18)
C12 N1 C8 116.44(17)
O1 C1 N1 121.0(2)
O1 C1 C2 121.08(19)
N1 C1 C2 117.89(19)
C3 C2 C1 117.5(2)
C3 C2 C7 118.9(2)
C7 C2 C1 123.6(2)
C2 C3 H3 119.5
C4 C3 C2 120.9(2)
C4 C3 H3 119.5
C3 C4 H4 120.1
C5 C4 C3 119.8(2)
C5 C4 H4 120.1
C4 C5 H5 119.9
C4 C5 C6 120.2(2)
C6 C5 H5 119.9
C5 C6 H6 119.8
C5 C6 C7 120.3(2)
C7 C6 H6 119.8
C2 C7 S1 121.27(18)
C6 C7 S1 118.83(19)
C6 C7 C2 119.8(2)
S1 C8 H8 106.6
N1 C8 S1 111.96(15)
N1 C8 H8 106.6
N1 C8 C9 112.65(17)
C9 C8 S1 111.92(16)
C9 C8 H8 106.6
C8 C9 H9A 109.4
C8 C9 H9B 109.4
H9A C9 H9B 108.0
C10 C9 C8 111.19(17)
C10 C9 H9A 109.4
C10 C9 H9B 109.4
O2 C10 O3 124.1(2)
O2 C10 C9 123.5(2)
O3 C10 C9 112.33(19)
O3 C11 H11A 109.5
O3 C11 H11B 109.5
O3 C11 H11C 109.5
H11A C11 H11B 109.5
H11A C11 H11C 109.5
H11B C11 H11C 109.5
C13 C12 N1 120.4(2)
C17 C12 N1 119.2(2)
C17 C12 C13 120.4(2)
C12 C13 H13 120.3
C12 C13 C14 119.5(2)
C14 C13 H13 120.3
C13 C14 H14 119.7
C15 C14 C13 120.5(2)
C15 C14 H14 119.7
C14 C15 H15 120.3
C16 C15 C14 119.5(2)
C16 C15 H15 120.3
C15 C16 H16 119.8
C15 C16 C17 120.4(2)
C17 C16 H16 119.8
C12 C17 C16 119.7(2)
C12 C17 H17 120.1
C16 C17 H17 120.1

loop_
_geom_bond_atom_site_label_1
_geom_bond_atom_site_label_2
_geom_bond_distance
S1 C7 1.764(2)
S1 C8 1.802(2)
O1 C1 1.231(3)
O2 C10 1.208(3)
O3 C10 1.325(3)
O3 C11 1.456(3)
N1 C1 1.364(3)
N1 C8 1.466(3)
N1 C12 1.435(3)
C1 C2 1.487(3)
C2 C3 1.392(3)
C2 C7 1.399(3)
C3 H3 0.9300
C3 C4 1.384(3)
C4 H4 0.9300
C4 C5 1.381(4)
C5 H5 0.9300
C5 C6 1.383(3)
C6 H6 0.9300
C6 C7 1.392(3)
C8 H8 0.9800
C8 C9 1.521(3)
C9 H9A 0.9700
C9 H9B 0.9700
C9 C10 1.503(3)
C11 H11A 0.9600
C11 H11B 0.9600
C11 H11C 0.9600
C12 C13 1.378(3)
C12 C17 1.377(3)
C13 H13 0.9300
C13 C14 1.386(3)
C14 H14 0.9300
C14 C15 1.380(4)
C15 H15 0.9300
C15 C16 1.376(4)
C16 H16 0.9300
C16 C17 1.386(4)
C17 H17 0.9300

loop_
_geom_torsion_atom_site_label_1
_geom_torsion_atom_site_label_2
_geom_torsion_atom_site_label_3
_geom_torsion_atom_site_label_4
_geom_torsion
S1 C8 C9 C10 -70.6(2)
O1 C1 C2 C3 18.3(3)
O1 C1 C2 C7 -158.0(2)
N1 C1 C2 C3 -164.03(19)
N1 C1 C2 C7 19.7(3)
N1 C8 C9 C10 162.24(19)
N1 C12 C13 C14 -178.1(2)
N1 C12 C17 C16 177.7(2)
C1 N1 C8 S1 -48.6(2)
C1 N1 C8 C9 78.6(3)
C1 N1 C12 C13 -74.4(3)
C1 N1 C12 C17 106.8(2)
C1 C2 C3 C4 -175.1(2)
C1 C2 C7 S1 -3.0(3)
C1 C2 C7 C6 174.0(2)
C2 C3 C4 C5 0.1(4)
C3 C2 C7 S1 -179.18(17)
C3 C2 C7 C6 -2.2(3)
C3 C4 C5 C6 -0.8(4)
C4 C5 C6 C7 0.0(4)
C5 C6 C7 S1 178.61(19)
C5 C6 C7 C2 1.5(4)
C7 S1 C8 N1 52.24(17)
C7 S1 C8 C9 -75.34(17)
C7 C2 C3 C4 1.3(3)
C8 S1 C7 C2 -29.9(2)
C8 S1 C7 C6 153.0(2)
C8 N1 C1 O1 -173.1(2)
C8 N1 C1 C2 9.1(3)
C8 N1 C12 C13 97.3(2)
C8 N1 C12 C17 -81.5(3)
C8 C9 C10 O2 -36.6(3)
C8 C9 C10 O3 145.78(19)
C11 O3 C10 O2 -2.7(3)
C11 O3 C10 C9 174.9(2)
C12 N1 C1 O1 -2.1(3)
C12 N1 C1 C2 -179.80(19)
C12 N1 C8 S1 140.06(16)
C12 N1 C8 C9 -92.8(2)
C12 C13 C14 C15 -0.2(4)
C13 C12 C17 C16 -1.1(4)
C13 C14 C15 C16 0.2(4)
C14 C15 C16 C17 -0.7(4)
C15 C16 C17 C12 1.1(4)
C17 C12 C13 C14 0.7(4)
